data_2018173
loop_
_publ_author_name
'Losev, Evgeniy A.'
'Zakharov, Boris A.'
'Drebushchak, Tatiana N.'
'Boldyreva, Elena V.'

_publ_section_title
;
 Glycinium semi-malonate and a glutaric acid--glycine cocrystal: new
 structures with short O---H&#x00B7;&#x00B7;&#x00B7;O hydrogen bonds
;
_journal_coeditor_code DT3003
_journal_issue 8
_journal_name_full 'Acta Crystallographica Section C'
_journal_page_first o297
_journal_page_last o300
_journal_paper_doi 10.1107/S0108270111024620
_journal_volume 67
_journal_year 2011
_chemical_formula_iupac 'C2 H5 N O2, C5 H8 O4'
_chemical_formula_moiety 'C2 H5 N O2, C5 H8 O4'
_chemical_formula_sum 'C7 H13 N O6'
_chemical_formula_weight 207.18
_chemical_name_common 'glutaric acid--glycine (1/1)'
_chemical_name_systematic
;
glutaric acid--glycine (1/1)
;
_space_group_IT_number 14
_symmetry_cell_setting monoclinic
_symmetry_space_group_name_Hall '-P 2ybc'
_symmetry_space_group_name_H-M 'P 1 21/c 1'
_atom_sites_solution_hydrogens geom
_atom_sites_solution_primary direct
_atom_sites_solution_secondary difmap
_audit_creation_method SHELXL-97
_cell_angle_alpha 90.00
_cell_angle_beta 120.648(6)
_cell_angle_gamma 90.00
_cell_formula_units_Z 4
_cell_length_a 4.8954(4)
_cell_length_b 20.8944(14)
_cell_length_c 10.8462(8)
_cell_measurement_reflns_used 4462
_cell_measurement_temperature 297(2)
_cell_measurement_theta_max 32.7956
_cell_measurement_theta_min 2.3856
_cell_volume 954.45(14)
_computing_cell_refinement 'CrysAlis PRO (Oxford Diffraction, 2008)'
_computing_data_collection 'CrysAlis PRO (Oxford Diffraction, 2008)'
_computing_data_reduction 'CrysAlis PRO (Oxford Diffraction, 2008)'
_computing_molecular_graphics 'Mercury (Macrae <i>et al.</i>, 2006)'
_computing_publication_material
;
Mercury (Macrae <i>et al.</i>, 2006), PLATON (Spek, 2009) and
publCIF (Westrip, 2010)
;
_computing_structure_refinement
;
SHELXL97 (Sheldrick, 2008) and X-STEP32 (Stoe & Cie, 2000)
;
_computing_structure_solution 'SHELXS97 (Sheldrick, 2008)'
_diffrn_ambient_temperature 297(2)
_diffrn_detector_area_resol_mean 10.3457
_diffrn_measured_fraction_theta_full 0.999
_diffrn_measured_fraction_theta_max 0.999
_diffrn_measurement_device_type 'Oxford Gemini R Ultra CCD'
_diffrn_measurement_method \w
_diffrn_radiation_monochromator graphite
_diffrn_radiation_source 'Enhance (Mo) X-ray Source'
_diffrn_radiation_type MoK\a
_diffrn_radiation_wavelength 0.71073
_diffrn_reflns_av_R_equivalents 0.0369
_diffrn_reflns_av_sigmaI/netI 0.0220
_diffrn_reflns_limit_h_max 6
_diffrn_reflns_limit_h_min -6
_diffrn_reflns_limit_k_max 26
_diffrn_reflns_limit_k_min -26
_diffrn_reflns_limit_l_max 13
_diffrn_reflns_limit_l_min -13
_diffrn_reflns_number 14842
_diffrn_reflns_theta_full 26.37
_diffrn_reflns_theta_max 26.37
_diffrn_reflns_theta_min 2.39
_exptl_absorpt_coefficient_mu 0.127
_exptl_absorpt_correction_T_max 0.991
_exptl_absorpt_correction_T_min 0.882
_exptl_absorpt_correction_type multi-scan
_exptl_absorpt_process_details
;
(CrysAlis PRO; Oxford Diffraction, 2008)
;
_exptl_crystal_colour colourless
_exptl_crystal_density_diffrn 1.442
_exptl_crystal_density_method 'not measured'
_exptl_crystal_description prism
_exptl_crystal_F_000 440
_exptl_crystal_size_max 0.22
_exptl_crystal_size_mid 0.15
_exptl_crystal_size_min 0.07
_refine_diff_density_max 0.179
_refine_diff_density_min -0.150
_refine_ls_extinction_coef 0.020(3)
_refine_ls_extinction_expression Fc^*^=kFc[1+0.001xFc^2^\l^3^/sin(2\q)]^-1/4^
_refine_ls_extinction_method 'SHELXL97 (Sheldrick, 2008)'
_refine_ls_goodness_of_fit_ref 1.033
_refine_ls_hydrogen_treatment constr
_refine_ls_matrix_type full
_refine_ls_number_parameters 131
_refine_ls_number_reflns 1953
_refine_ls_number_restraints 0
_refine_ls_restrained_S_all 1.033
_refine_ls_R_factor_all 0.0511
_refine_ls_R_factor_gt 0.0377
_refine_ls_shift/su_max 0.000
_refine_ls_shift/su_mean 0.000
_refine_ls_structure_factor_coef Fsqd
_refine_ls_weighting_details 'calc w=1/[\s^2^(Fo^2^)+(0.0492P)^2^+0.2277P] where P=(Fo^2^+2Fc^2^)/3'
_refine_ls_weighting_scheme calc
_refine_ls_wR_factor_gt 0.0949
_refine_ls_wR_factor_ref 0.1023
_reflns_number_gt 1543
_reflns_number_total 1953
_reflns_threshold_expression I>2\s(I)
_cod_data_source_file dt3003.cif
_cod_data_source_block II
_cod_original_sg_symbol_H-M 'P 21/c'
_cod_database_code 2018173

loop_
_symmetry_equiv_pos_as_xyz
'x, y, z'
'-x, y+1/2, -z+1/2'
'-x, -y, -z'
'x, -y-1/2, z-1/2'

loop_
_atom_site_type_symbol
_atom_site_label
_atom_site_fract_x
_atom_site_fract_y
_atom_site_fract_z
_atom_site_U_iso_or_equiv
_atom_site_adp_type
_atom_site_calc_flag
_atom_site_refinement_flags
_atom_site_occupancy
_atom_site_symmetry_multiplicity
C C1 0.2704(3) 0.55863(7) 0.22253(17) 0.0335(4) Uani d . 1 1
C C2 0.0167(3) 0.51180(7) 0.20531(16) 0.0338(4) Uani d . 1 1
H H2A -0.1758 0.5352 0.1806 0.041 Uiso calc R 1 1
H H2B -0.0308 0.4827 0.1271 0.041 Uiso calc R 1 1
C C3 0.1860(3) 0.63895(7) 0.48997(17) 0.0358(4) Uani d . 1 1
C C4 0.4071(4) 0.69532(8) 0.54316(19) 0.0450(4) Uani d . 1 1
H H4A 0.6216 0.6803 0.5778 0.054 Uiso calc R 1 1
H H4B 0.4019 0.7142 0.6237 0.054 Uiso calc R 1 1
C C5 0.3296(4) 0.74628(8) 0.43215(18) 0.0424(4) Uani d . 1 1
H H5A 0.1158 0.7617 0.3980 0.051 Uiso calc R 1 1
H H5B 0.3337 0.7275 0.3513 0.051 Uiso calc R 1 1
C C6 0.5566(4) 0.80251(7) 0.48766(17) 0.0386(4) Uani d . 1 1
H H6A 0.5810 0.8169 0.5778 0.046 Uiso calc R 1 1
H H6B 0.7631 0.7888 0.5058 0.046 Uiso calc R 1 1
C C7 0.4422(4) 0.85718(7) 0.38376(17) 0.0350(4) Uani d . 1 1
N N1 0.1161(3) 0.47454(6) 0.33676(14) 0.0376(3) Uani d . 1 1
H H1A -0.0250 0.4437 0.3187 0.056 Uiso calc R 1 1
H H1B 0.1279 0.5002 0.4048 0.056 Uiso calc R 1 1
H H1C 0.3056 0.4571 0.3662 0.056 Uiso calc R 1 1
O O1 0.5369(2) 0.55443(5) 0.33346(12) 0.0435(3) Uani d . 1 1
O O2 0.1965(3) 0.59744(6) 0.12309(14) 0.0545(4) Uani d . 1 1
O O3 0.2685(3) 0.58448(5) 0.53315(12) 0.0420(3) Uani d . 1 1
O O4 -0.1056(3) 0.65332(6) 0.39428(16) 0.0574(4) Uani d . 1 1
H H4 -0.2157 0.6210 0.3721 0.086 Uiso calc R 1 1
O O5 0.1779(3) 0.85897(5) 0.27942(13) 0.0493(3) Uani d . 1 1
O O6 0.6355(3) 0.90550(5) 0.40882(14) 0.0504(4) Uani d . 1 1
H H6 0.8077 0.8980 0.4807 0.076 Uiso calc R 1 1

loop_
_atom_site_aniso_label
_atom_site_aniso_U_11
_atom_site_aniso_U_22
_atom_site_aniso_U_33
_atom_site_aniso_U_12
_atom_site_aniso_U_13
_atom_site_aniso_U_23
C1 0.0302(8) 0.0299(7) 0.0411(9) 0.0012(6) 0.0185(7) 0.0005(6)
C2 0.0283(7) 0.0343(8) 0.0355(8) -0.0025(6) 0.0139(6) -0.0008(6)
C3 0.0326(8) 0.0338(8) 0.0389(8) 0.0002(6) 0.0167(7) 0.0048(7)
C4 0.0379(9) 0.0364(9) 0.0472(10) -0.0048(7) 0.0117(8) 0.0078(7)
C5 0.0397(9) 0.0336(8) 0.0434(9) -0.0043(7) 0.0135(7) 0.0045(7)
C6 0.0335(8) 0.0311(8) 0.0419(9) -0.0011(6) 0.0124(7) 0.0041(7)
C7 0.0355(8) 0.0268(7) 0.0398(8) 0.0000(6) 0.0171(7) -0.0021(6)
N1 0.0332(7) 0.0331(7) 0.0407(7) -0.0085(5) 0.0145(6) 0.0002(6)
O1 0.0319(6) 0.0421(7) 0.0463(7) -0.0084(5) 0.0124(5) 0.0055(5)
O2 0.0414(7) 0.0546(8) 0.0595(8) 0.0003(5) 0.0199(6) 0.0242(6)
O3 0.0402(6) 0.0298(6) 0.0480(7) 0.0024(5) 0.0167(5) 0.0028(5)
O4 0.0321(6) 0.0377(7) 0.0776(9) -0.0042(5) 0.0099(6) 0.0156(6)
O5 0.0386(6) 0.0377(7) 0.0497(7) 0.0013(5) 0.0067(6) 0.0082(5)
O6 0.0480(7) 0.0349(6) 0.0526(8) -0.0097(5) 0.0144(6) 0.0063(5)

loop_
_atom_type_symbol
_atom_type_description
_atom_type_scat_dispersion_real
_atom_type_scat_dispersion_imag
_atom_type_scat_source
C C 0.0033 0.0016 'International Tables Vol C Tables 4.2.6.8 and 6.1.1.4'
H H 0.0000 0.0000 'International Tables Vol C Tables 4.2.6.8 and 6.1.1.4'
O O 0.0106 0.0060 'International Tables Vol C Tables 4.2.6.8 and 6.1.1.4'
N N 0.0061 0.0033 'International Tables Vol C Tables 4.2.6.8 and 6.1.1.4'

loop_
_geom_angle_atom_site_label_1
_geom_angle_atom_site_label_2
_geom_angle_atom_site_label_3
_geom_angle
O2 C1 O1 125.42(14)
O2 C1 C2 117.08(14)
O1 C1 C2 117.49(13)
N1 C2 C1 112.11(12)
N1 C2 H2A 109.2
C1 C2 H2A 109.2
N1 C2 H2B 109.2
C1 C2 H2B 109.2
H2A C2 H2B 107.9
O3 C3 O4 122.39(14)
O3 C3 C4 123.52(14)
O4 C3 C4 114.08(13)
C3 C4 C5 114.17(14)
C3 C4 H4A 108.7
C5 C4 H4A 108.7
C3 C4 H4B 108.7
C5 C4 H4B 108.7
H4A C4 H4B 107.6
C4 C5 C6 113.35(13)
C4 C5 H5A 108.9
C6 C5 H5A 108.9
C4 C5 H5B 108.9
C6 C5 H5B 108.9
H5A C5 H5B 107.7
C7 C6 C5 112.03(13)
C7 C6 H6A 109.2
C5 C6 H6A 109.2
C7 C6 H6B 109.2
C5 C6 H6B 109.2
H6A C6 H6B 107.9
O5 C7 O6 118.93(14)
O5 C7 C6 122.60(14)
O6 C7 C6 118.46(13)
C2 N1 H1A 109.5
C2 N1 H1B 109.5
H1A N1 H1B 109.5
C2 N1 H1C 109.5
H1A N1 H1C 109.5
H1B N1 H1C 109.5
C3 O4 H4 109.5
C7 O6 H6 109.5

loop_
_geom_bond_atom_site_label_1
_geom_bond_atom_site_label_2
_geom_bond_distance
C1 O2 1.2465(19)
C1 O1 1.2479(18)
C1 C2 1.516(2)
C2 N1 1.473(2)
C2 H2A 0.9700
C2 H2B 0.9700
C3 O3 1.2186(18)
C3 O4 1.3018(19)
C3 C4 1.501(2)
C4 C5 1.504(2)
C4 H4A 0.9700
C4 H4B 0.9700
C5 C6 1.515(2)
C5 H5A 0.9700
C5 H5B 0.9700
C6 C7 1.498(2)
C6 H6A 0.9700
C6 H6B 0.9700
C7 O5 1.2097(19)
C7 O6 1.3141(18)
N1 H1A 0.8900
N1 H1B 0.8900
N1 H1C 0.8900
O4 H4 0.8200
O6 H6 0.8200

loop_
_geom_hbond_atom_site_label_D
_geom_hbond_atom_site_label_H
_geom_hbond_atom_site_label_A
_geom_hbond_site_symmetry_A
_geom_hbond_distance_DH
_geom_hbond_distance_HA
_geom_hbond_distance_DA
_geom_hbond_angle_DHA
N1 H1A O5 2_545 0.89 2.00 2.7643(17) 142.5
N1 H1B O3 . 0.89 2.13 2.9581(17) 154.6
N1 H1C O3 3_666 0.89 1.99 2.8727(17) 169.2
O6 H6 O2 4_676 0.82 1.74 2.5377(17) 164.5
O4 H4 O1 1_455 0.82 1.75 2.5671(16) 175.3

loop_
_geom_torsion_atom_site_label_1
_geom_torsion_atom_site_label_2
_geom_torsion_atom_site_label_3
_geom_torsion_atom_site_label_4
_geom_torsion
O2 C1 C2 N1 -172.18(14)
O1 C1 C2 N1 9.1(2)
O3 C3 C4 C5 147.53(17)
O4 C3 C4 C5 -33.4(2)
C3 C4 C5 C6 -179.62(15)
C4 C5 C6 C7 -170.06(15)
C5 C6 C7 O5 10.5(2)
C5 C6 C7 O6 -170.71(15)

loop_
_cod_related_entry_id
_cod_related_entry_database
_cod_related_entry_code
1 ChemSpider 30654321
